data_4345916
loop_
_publ_author_name
'Schneider, Leon'
'Sivchik, Vasily'
'Chung, Kun-You'
'Chen, Yi-Ting'
'Karttunen, Antti J.'
'Chou, Pi-Tai'
'Koshevoy, Igor O.'

_publ_section_title
;
 Cyclometalated Platinum(II) Cyanometallates: Luminescent Blocks for
 Coordination Self-Assembly.
;
_journal_name_full 'Inorganic chemistry'
_journal_paper_doi 10.1021/acs.inorgchem.7b00006
_journal_year 2017
_chemical_formula_moiety 'C64 H50 Ag2 N6 P2 Pt2'
_chemical_formula_sum 'C64 H50 Ag2 N6 P2 Pt2'
_chemical_formula_weight 1570.96
_space_group_crystal_system monoclinic
_space_group_IT_number 14
_space_group_name_Hall '-P 2ybc'
_space_group_name_H-M_alt 'P 1 21/c 1'
_symmetry_space_group_name_Hall '-P 2ybc'
_symmetry_space_group_name_H-M 'P 1 21/c 1'
_atom_sites_solution_hydrogens geom
_atom_sites_solution_primary direct
_audit_creation_date 2016-09-13
_audit_creation_method
;
Olex2 1.2
(compiled 2016.02.19 svn.r3266 for OlexSys, GUI svn.r5155)
;
_cell_angle_alpha 90
_cell_angle_beta 104.0340(10)
_cell_angle_gamma 90
_cell_formula_units_Z 2
_cell_length_a 9.8020(2)
_cell_length_b 14.8584(4)
_cell_length_c 19.2882(5)
_cell_measurement_reflns_used 9818
_cell_measurement_temperature 150(2)
_cell_measurement_theta_max 31.55
_cell_measurement_theta_min 2.54
_cell_volume 2725.32(12)
_computing_cell_refinement 'APEX2 (Bruker AXS, 2010)'
_computing_data_collection 'SAINT (Bruker AXS, 2009)'
_computing_data_reduction 'SAINT (Bruker AXS, 2009)'
_computing_molecular_graphics 'Olex2 (Dolomanov et al., 2009)'
_computing_publication_material 'Olex2 (Dolomanov et al., 2009)'
_computing_structure_refinement 'ShelXL (Sheldrick, 2015)'
_computing_structure_solution 'SHELXT (Sheldrick, 2015)'
_diffrn_ambient_temperature 150.0
_diffrn_measured_fraction_theta_full 0.999
_diffrn_measured_fraction_theta_max 0.999
_diffrn_measurement_device_type 'Bruker APEX-II CCD'
_diffrn_measurement_method '\f and \w scans'
_diffrn_radiation_monochromator graphite
_diffrn_radiation_type MoK\a
_diffrn_radiation_wavelength 0.71073
_diffrn_reflns_av_R_equivalents 0.0375
_diffrn_reflns_av_unetI/netI 0.0258
_diffrn_reflns_Laue_measured_fraction_full 0.999
_diffrn_reflns_Laue_measured_fraction_max 0.999
_diffrn_reflns_limit_h_max 13
_diffrn_reflns_limit_h_min -13
_diffrn_reflns_limit_k_max 20
_diffrn_reflns_limit_k_min -20
_diffrn_reflns_limit_l_max 27
_diffrn_reflns_limit_l_min -27
_diffrn_reflns_number 57735
_diffrn_reflns_point_group_measured_fraction_full 0.999
_diffrn_reflns_point_group_measured_fraction_max 0.999
_diffrn_reflns_theta_full 26.000
_diffrn_reflns_theta_max 30.000
_diffrn_reflns_theta_min 2.177
_diffrn_standards_number 0
_exptl_absorpt_coefficient_mu 5.931
_exptl_absorpt_correction_T_max 0.562
_exptl_absorpt_correction_T_min 0.309
_exptl_absorpt_correction_type multi-scan
_exptl_absorpt_process_details 'SADABS (Sheldrick, 2008)'
_exptl_crystal_colour green
_exptl_crystal_density_diffrn 1.914
_exptl_crystal_description block
_exptl_crystal_F_000 1512
_exptl_crystal_size_max 0.259
_exptl_crystal_size_mid 0.215
_exptl_crystal_size_min 0.11
_refine_diff_density_max 1.105
_refine_diff_density_min -0.588
_refine_diff_density_rms 0.102
_refine_ls_extinction_method none
_refine_ls_goodness_of_fit_ref 1.037
_refine_ls_hydrogen_treatment constr
_refine_ls_matrix_type full
_refine_ls_number_parameters 344
_refine_ls_number_reflns 7939
_refine_ls_number_restraints 0
_refine_ls_restrained_S_all 1.037
_refine_ls_R_factor_all 0.0309
_refine_ls_R_factor_gt 0.0218
_refine_ls_shift/su_max 0.002
_refine_ls_shift/su_mean 0.000
_refine_ls_structure_factor_coef Fsqd
_refine_ls_weighting_details 'w=1/[\s^2^(Fo^2^)+(0.0197P)^2^+1.4173P] where P=(Fo^2^+2Fc^2^)/3'
_refine_ls_weighting_scheme calc
_refine_ls_wR_factor_gt 0.0432
_refine_ls_wR_factor_ref 0.0456
_reflns_Friedel_coverage 0.000
_reflns_number_gt 6805
_reflns_number_total 7939
_reflns_threshold_expression 'I > 2\s(I)'
_cod_data_source_file ic7b00006_si_003.cif
_cod_data_source_block 6
_cod_database_code 4345916
_shelx_space_group_comment
;
The symmetry employed for this shelxl refinement is uniquely defined
by the following loop, which should always be used as a source of
symmetry information in preference to the above space-group names.
They are only intended as comments.
;
_shelx_estimated_absorpt_t_max 0.562
_shelx_estimated_absorpt_t_min 0.309
_olex2_refinement_description
;
1. Fixed Uiso
 At 1.2 times of:
  All C(H) groups
 At 1.5 times of:
  All C(H,H,H) groups
2.a Aromatic/amide H refined with riding coordinates:
 C4(H4), C6(H6), C7(H7), C10(H10), C11(H11), C12(H12), C13(H13), C15(H15),
 C16(H16), C17(H17), C18(H18), C19(H19), C21(H21), C22(H22), C23(H23), C24(H24),
  C25(H25), C27(H27), C28(H28), C29(H29), C30(H30), C31(H31)
2.b Idealised Me refined as rotating group:
 C5ME(H5MA,H5MB,H5MC)
;
_shelx_shelxl_version_number 2016/4
_olex2_submission_special_instructions 'No special instructions were received'

loop_
_space_group_symop_operation_xyz
'x, y, z'
'-x, y+1/2, -z+1/2'
'-x, -y, -z'
'x, -y-1/2, z-1/2'

loop_
_atom_site_label
_atom_site_type_symbol
_atom_site_fract_x
_atom_site_fract_y
_atom_site_fract_z
_atom_site_U_iso_or_equiv
_atom_site_adp_type
_atom_site_occupancy
_atom_site_site_symmetry_order
_atom_site_calc_flag
_atom_site_refinement_flags_posn
Pt1 Pt 0.53261(2) 0.27996(2) 0.51360(2) 0.01931(3) Uani 1 1 d .
Ag1 Ag 0.36522(2) 0.59325(2) 0.58022(2) 0.02166(4) Uani 1 1 d .
P1 P 0.38794(6) 0.66322(4) 0.69456(3) 0.01800(12) Uani 1 1 d .
N1 N 0.2316(3) 0.18772(17) 0.47381(15) 0.0386(6) Uani 1 1 d .
N2 N 0.4066(2) 0.45159(15) 0.56291(12) 0.0277(5) Uani 1 1 d .
N3 N 0.6340(2) 0.17307(14) 0.47989(11) 0.0234(4) Uani 1 1 d .
C1 C 0.3401(3) 0.22160(17) 0.48841(14) 0.0258(5) Uani 1 1 d .
C2 C 0.4530(2) 0.38660(17) 0.54584(13) 0.0223(5) Uani 1 1 d .
C3 C 0.7320(3) 0.33005(17) 0.53552(13) 0.0228(5) Uani 1 1 d .
C4 C 0.7835(3) 0.41262(18) 0.56653(13) 0.0257(5) Uani 1 1 d .
H4 H 0.720144 0.453214 0.580447 0.031 Uiso 1 1 calc R
C5 C 0.9248(3) 0.4371(2) 0.57760(14) 0.0302(6) Uani 1 1 d .
C5ME C 0.9754(3) 0.5254(2) 0.61126(17) 0.0413(7) Uani 1 1 d .
H5MA H 0.902611 0.571194 0.595352 0.062 Uiso 1 1 calc GR
H5MB H 1.061102 0.543253 0.597136 0.062 Uiso 1 1 calc GR
H5MC H 0.995840 0.519690 0.663384 0.062 Uiso 1 1 calc GR
C6 C 1.0163(3) 0.3783(2) 0.55565(16) 0.0344(7) Uani 1 1 d .
H6 H 1.112233 0.394634 0.561864 0.041 Uiso 1 1 calc R
C7 C 0.9700(3) 0.2963(2) 0.52494(15) 0.0313(6) Uani 1 1 d .
H7 H 1.034101 0.257001 0.510257 0.038 Uiso 1 1 calc R
C8 C 0.8295(3) 0.27102(18) 0.51537(13) 0.0245(5) Uani 1 1 d .
C9 C 0.7741(3) 0.18459(18) 0.48568(13) 0.0244(5) Uani 1 1 d .
C10 C 0.8534(3) 0.1145(2) 0.46687(15) 0.0322(6) Uani 1 1 d .
H10 H 0.951433 0.121958 0.471548 0.039 Uiso 1 1 calc R
C11 C 0.7891(3) 0.0349(2) 0.44165(16) 0.0371(7) Uani 1 1 d .
H11 H 0.842222 -0.012751 0.428432 0.045 Uiso 1 1 calc R
C12 C 0.6467(3) 0.0246(2) 0.43559(16) 0.0372(7) Uani 1 1 d .
H12 H 0.600859 -0.030184 0.418328 0.045 Uiso 1 1 calc R
C13 C 0.5724(3) 0.09464(18) 0.45487(14) 0.0292(6) Uani 1 1 d .
H13 H 0.474290 0.087580 0.450440 0.035 Uiso 1 1 calc R
C14 C 0.3261(2) 0.58899(16) 0.75570(13) 0.0200(5) Uani 1 1 d .
C15 C 0.3270(3) 0.49683(17) 0.74359(16) 0.0288(6) Uani 1 1 d .
H15 H 0.357507 0.474298 0.703789 0.035 Uiso 1 1 calc R
C16 C 0.2836(3) 0.43800(19) 0.78929(17) 0.0366(7) Uani 1 1 d .
H16 H 0.285224 0.375046 0.780905 0.044 Uiso 1 1 calc R
C17 C 0.2381(3) 0.4696(2) 0.84690(16) 0.0366(7) Uani 1 1 d .
H17 H 0.209398 0.428723 0.878526 0.044 Uiso 1 1 calc R
C18 C 0.2345(3) 0.5611(2) 0.85825(15) 0.0369(7) Uani 1 1 d .
H18 H 0.201131 0.583289 0.897308 0.044 Uiso 1 1 calc R
C19 C 0.2787(3) 0.62069(19) 0.81351(14) 0.0297(6) Uani 1 1 d .
H19 H 0.276916 0.683561 0.822201 0.036 Uiso 1 1 calc R
C20 C 0.5732(2) 0.67958(16) 0.73656(13) 0.0205(5) Uani 1 1 d .
C21 C 0.6687(3) 0.67881(17) 0.69398(15) 0.0254(5) Uani 1 1 d .
H21 H 0.636000 0.671309 0.643768 0.030 Uiso 1 1 calc R
C22 C 0.8113(3) 0.68887(19) 0.72393(17) 0.0346(7) Uani 1 1 d .
H22 H 0.875760 0.688565 0.694247 0.041 Uiso 1 1 calc R
C23 C 0.8598(3) 0.6993(2) 0.79668(18) 0.0392(7) Uani 1 1 d .
H23 H 0.957548 0.706459 0.817186 0.047 Uiso 1 1 calc R
C24 C 0.7660(3) 0.6994(2) 0.83981(17) 0.0421(8) Uani 1 1 d .
H24 H 0.799444 0.706211 0.890043 0.051 Uiso 1 1 calc R
C25 C 0.6237(3) 0.6896(2) 0.81006(15) 0.0324(6) Uani 1 1 d .
H25 H 0.559740 0.689653 0.840034 0.039 Uiso 1 1 calc R
C26 C 0.3007(3) 0.76820(16) 0.70526(13) 0.0219(5) Uani 1 1 d .
C27 C 0.1557(3) 0.77024(19) 0.68205(17) 0.0323(6) Uani 1 1 d .
H27 H 0.107212 0.719182 0.658561 0.039 Uiso 1 1 calc R
C28 C 0.0805(3) 0.8456(2) 0.69257(18) 0.0412(8) Uani 1 1 d .
H28 H -0.019195 0.845747 0.677226 0.049 Uiso 1 1 calc R
C29 C 0.1507(4) 0.9205(2) 0.72543(18) 0.0417(8) Uani 1 1 d .
H29 H 0.099110 0.972304 0.732747 0.050 Uiso 1 1 calc R
C30 C 0.2943(4) 0.9205(2) 0.74752(19) 0.0439(8) Uani 1 1 d .
H30 H 0.342207 0.972558 0.769517 0.053 Uiso 1 1 calc R
C31 C 0.3705(3) 0.84444(19) 0.73786(16) 0.0343(6) Uani 1 1 d .
H31 H 0.470129 0.844552 0.753524 0.041 Uiso 1 1 calc R

loop_
_atom_site_aniso_label
_atom_site_aniso_U_11
_atom_site_aniso_U_22
_atom_site_aniso_U_33
_atom_site_aniso_U_23
_atom_site_aniso_U_13
_atom_site_aniso_U_12
Pt1 0.02090(5) 0.01818(5) 0.02051(5) 0.00020(4) 0.00826(3) 0.00404(4)
Ag1 0.02584(9) 0.01936(9) 0.02051(9) -0.00139(7) 0.00706(7) 0.00253(7)
P1 0.0216(3) 0.0141(3) 0.0192(3) -0.0001(2) 0.0068(2) -0.0005(2)
N1 0.0323(13) 0.0326(14) 0.0564(17) -0.0178(12) 0.0214(12) -0.0023(11)
N2 0.0281(11) 0.0219(12) 0.0345(13) -0.0035(9) 0.0099(10) 0.0003(9)
N3 0.0282(11) 0.0209(11) 0.0227(11) 0.0027(8) 0.0094(9) 0.0076(9)
C1 0.0294(13) 0.0209(13) 0.0302(14) -0.0039(11) 0.0131(11) 0.0056(11)
C2 0.0178(11) 0.0235(13) 0.0262(13) -0.0007(10) 0.0065(10) -0.0022(9)
C3 0.0225(12) 0.0247(14) 0.0217(12) 0.0036(10) 0.0064(10) 0.0044(10)
C4 0.0239(12) 0.0310(15) 0.0221(13) -0.0005(11) 0.0052(10) 0.0039(11)
C5 0.0275(13) 0.0362(16) 0.0247(14) 0.0019(11) 0.0022(11) -0.0022(12)
C5ME 0.0336(15) 0.0475(19) 0.0415(18) -0.0067(15) 0.0067(13) -0.0116(14)
C6 0.0213(13) 0.0467(18) 0.0346(16) 0.0071(13) 0.0059(11) 0.0008(12)
C7 0.0241(13) 0.0394(17) 0.0312(15) 0.0067(12) 0.0081(11) 0.0080(12)
C8 0.0240(12) 0.0297(15) 0.0201(12) 0.0079(10) 0.0057(10) 0.0079(10)
C9 0.0276(13) 0.0263(14) 0.0215(12) 0.0079(10) 0.0101(10) 0.0098(10)
C10 0.0349(15) 0.0337(16) 0.0325(15) 0.0074(12) 0.0168(12) 0.0160(12)
C11 0.0491(18) 0.0279(15) 0.0395(16) 0.0030(13) 0.0207(14) 0.0181(13)
C12 0.0511(18) 0.0240(15) 0.0397(17) -0.0022(13) 0.0174(14) 0.0068(13)
C13 0.0382(15) 0.0208(13) 0.0308(14) -0.0003(11) 0.0127(12) 0.0032(11)
C14 0.0208(11) 0.0176(12) 0.0213(12) 0.0032(9) 0.0045(9) -0.0024(9)
C15 0.0324(14) 0.0194(13) 0.0374(15) 0.0028(11) 0.0138(12) 0.0019(10)
C16 0.0394(16) 0.0199(14) 0.0517(19) 0.0114(13) 0.0134(14) -0.0031(12)
C17 0.0320(14) 0.0415(18) 0.0336(15) 0.0150(13) 0.0024(12) -0.0151(13)
C18 0.0422(16) 0.0485(19) 0.0211(14) -0.0005(13) 0.0097(12) -0.0169(14)
C19 0.0399(16) 0.0248(14) 0.0258(14) -0.0039(11) 0.0106(12) -0.0088(12)
C20 0.0222(12) 0.0141(12) 0.0252(13) 0.0009(9) 0.0057(10) -0.0017(9)
C21 0.0262(13) 0.0209(13) 0.0312(14) -0.0031(10) 0.0110(11) -0.0012(10)
C22 0.0271(14) 0.0275(15) 0.0538(19) -0.0061(13) 0.0190(13) -0.0029(11)
C23 0.0222(13) 0.0366(17) 0.054(2) 0.0028(14) -0.0003(13) -0.0027(12)
C24 0.0333(16) 0.057(2) 0.0304(16) 0.0056(14) -0.0032(12) -0.0132(15)
C25 0.0301(14) 0.0407(17) 0.0274(14) 0.0000(12) 0.0085(11) -0.0091(12)
C26 0.0294(13) 0.0157(13) 0.0238(12) 0.0019(9) 0.0129(10) 0.0010(9)
C27 0.0294(14) 0.0234(15) 0.0458(17) 0.0007(12) 0.0122(12) 0.0000(11)
C28 0.0362(16) 0.0328(17) 0.061(2) 0.0095(15) 0.0244(15) 0.0110(13)
C29 0.056(2) 0.0260(16) 0.052(2) 0.0032(14) 0.0309(16) 0.0150(14)
C30 0.056(2) 0.0196(15) 0.059(2) -0.0117(14) 0.0196(17) -0.0001(13)
C31 0.0319(15) 0.0243(15) 0.0478(18) -0.0048(13) 0.0118(13) -0.0030(12)

loop_
_atom_type_symbol
_atom_type_description
_atom_type_scat_dispersion_real
_atom_type_scat_dispersion_imag
_atom_type_scat_source
C C 0.0033 0.0016 'International Tables Vol C Tables 4.2.6.8 and 6.1.1.4'
H H 0.0000 0.0000 'International Tables Vol C Tables 4.2.6.8 and 6.1.1.4'
Ag Ag -0.8971 1.1015 'International Tables Vol C Tables 4.2.6.8 and 6.1.1.4'
N N 0.0061 0.0033 'International Tables Vol C Tables 4.2.6.8 and 6.1.1.4'
P P 0.1023 0.0942 'International Tables Vol C Tables 4.2.6.8 and 6.1.1.4'
Pt Pt -1.7033 8.3905 'International Tables Vol C Tables 4.2.6.8 and 6.1.1.4'

loop_
_geom_angle_atom_site_label_1
_geom_angle_atom_site_label_2
_geom_angle_atom_site_label_3
_geom_angle
_geom_angle_site_symmetry_1
_geom_angle_site_symmetry_3
N3 Pt1 Ag1 92.13(6) . 3_666
C1 Pt1 Ag1 124.13(8) . 3_666
C1 Pt1 N3 94.98(9) . .
C1 Pt1 C3 175.48(10) . .
C2 Pt1 Ag1 84.12(7) . 3_666
C2 Pt1 N3 174.75(9) . .
C2 Pt1 C1 90.17(10) . .
C2 Pt1 C3 94.34(10) . .
C3 Pt1 Ag1 56.15(7) . 3_666
C3 Pt1 N3 80.51(9) . .
P1 Ag1 Pt1 108.509(16) . 3_666
P1 Ag1 C3 123.89(6) . 3_666
N2 Ag1 Pt1 114.71(6) . 3_666
N2 Ag1 P1 125.37(6) . .
N2 Ag1 C3 110.49(9) . 3_666
C3 Ag1 Pt1 42.99(6) 3_666 3_666
C14 P1 Ag1 111.18(8) . .
C20 P1 Ag1 109.14(8) . .
C20 P1 C14 104.23(11) . .
C26 P1 Ag1 122.40(9) . .
C26 P1 C14 101.92(11) . .
C26 P1 C20 106.38(12) . .
C2 N2 Ag1 162.7(2) . .
C9 N3 Pt1 115.54(17) . .
C13 N3 Pt1 124.82(18) . .
C13 N3 C9 119.6(2) . .
N1 C1 Pt1 179.3(2) . .
N2 C2 Pt1 177.5(2) . .
Pt1 C3 Ag1 80.87(8) . 3_666
C4 C3 Pt1 129.43(18) . .
C4 C3 Ag1 90.10(16) . 3_666
C4 C3 C8 117.4(2) . .
C8 C3 Pt1 113.15(19) . .
C8 C3 Ag1 100.05(16) . 3_666
C3 C4 H4 118.9 . .
C5 C4 C3 122.2(2) . .
C5 C4 H4 118.9 . .
C4 C5 C5ME 120.5(3) . .
C6 C5 C4 118.6(3) . .
C6 C5 C5ME 120.9(3) . .
C5 C5ME H5MA 109.5 . .
C5 C5ME H5MB 109.5 . .
C5 C5ME H5MC 109.5 . .
H5MA C5ME H5MB 109.5 . .
H5MA C5ME H5MC 109.5 . .
H5MB C5ME H5MC 109.5 . .
C5 C6 H6 119.5 . .
C7 C6 C5 121.0(3) . .
C7 C6 H6 119.5 . .
C6 C7 H7 119.8 . .
C6 C7 C8 120.3(3) . .
C8 C7 H7 119.8 . .
C3 C8 C9 116.2(2) . .
C7 C8 C3 120.4(3) . .
C7 C8 C9 123.5(2) . .
N3 C9 C8 114.6(2) . .
N3 C9 C10 119.9(3) . .
C10 C9 C8 125.5(2) . .
C9 C10 H10 120.1 . .
C11 C10 C9 119.8(3) . .
C11 C10 H10 120.1 . .
C10 C11 H11 120.2 . .
C10 C11 C12 119.6(3) . .
C12 C11 H11 120.2 . .
C11 C12 H12 120.5 . .
C13 C12 C11 119.0(3) . .
C13 C12 H12 120.5 . .
N3 C13 C12 122.1(3) . .
N3 C13 H13 118.9 . .
C12 C13 H13 118.9 . .
C15 C14 P1 118.1(2) . .
C19 C14 P1 122.84(19) . .
C19 C14 C15 119.1(2) . .
C14 C15 H15 120.0 . .
C16 C15 C14 120.1(3) . .
C16 C15 H15 120.0 . .
C15 C16 H16 119.7 . .
C17 C16 C15 120.7(3) . .
C17 C16 H16 119.7 . .
C16 C17 H17 120.3 . .
C16 C17 C18 119.3(3) . .
C18 C17 H17 120.3 . .
C17 C18 H18 119.7 . .
C19 C18 C17 120.7(3) . .
C19 C18 H18 119.7 . .
C14 C19 H19 119.9 . .
C18 C19 C14 120.1(3) . .
C18 C19 H19 119.9 . .
C21 C20 P1 118.7(2) . .
C21 C20 C25 118.7(2) . .
C25 C20 P1 122.60(19) . .
C20 C21 H21 119.7 . .
C22 C21 C20 120.7(3) . .
C22 C21 H21 119.7 . .
C21 C22 H22 120.0 . .
C23 C22 C21 120.1(3) . .
C23 C22 H22 120.0 . .
C22 C23 H23 120.1 . .
C22 C23 C24 119.9(3) . .
C24 C23 H23 120.1 . .
C23 C24 H24 119.9 . .
C23 C24 C25 120.2(3) . .
C25 C24 H24 119.9 . .
C20 C25 H25 119.7 . .
C24 C25 C20 120.5(3) . .
C24 C25 H25 119.7 . .
C27 C26 P1 117.2(2) . .
C27 C26 C31 118.8(2) . .
C31 C26 P1 123.9(2) . .
C26 C27 H27 119.6 . .
C28 C27 C26 120.9(3) . .
C28 C27 H27 119.6 . .
C27 C28 H28 120.1 . .
C29 C28 C27 119.8(3) . .
C29 C28 H28 120.1 . .
C28 C29 H29 119.9 . .
C30 C29 C28 120.2(3) . .
C30 C29 H29 119.9 . .
C29 C30 H30 119.9 . .
C29 C30 C31 120.2(3) . .
C31 C30 H30 119.9 . .
C26 C31 H31 120.0 . .
C30 C31 C26 120.0(3) . .
C30 C31 H31 120.0 . .

loop_
_geom_bond_atom_site_label_1
_geom_bond_atom_site_label_2
_geom_bond_distance
_geom_bond_site_symmetry_2
Pt1 Ag1 2.9507(2) 3_666
Pt1 N3 2.061(2) .
Pt1 C1 2.026(3) .
Pt1 C2 1.934(3) .
Pt1 C3 2.038(3) .
Ag1 Pt1 2.9506(2) 3_666
Ag1 P1 2.3991(6) .
Ag1 N2 2.185(2) .
Ag1 C3 2.482(2) 3_666
P1 C14 1.823(2) .
P1 C20 1.816(2) .
P1 C26 1.815(2) .
N1 C1 1.149(3) .
N2 C2 1.149(3) .
N3 C9 1.361(3) .
N3 C13 1.347(3) .
C3 Ag1 2.482(2) 3_666
C3 C4 1.404(4) .
C3 C8 1.419(3) .
C4 H4 0.9500 .
C4 C5 1.398(4) .
C5 C5ME 1.494(4) .
C5 C6 1.391(4) .
C5ME H5MA 0.9800 .
C5ME H5MB 0.9800 .
C5ME H5MC 0.9800 .
C6 H6 0.9500 .
C6 C7 1.382(4) .
C7 H7 0.9500 .
C7 C8 1.396(4) .
C8 C9 1.457(4) .
C9 C10 1.399(4) .
C10 H10 0.9500 .
C10 C11 1.372(4) .
C11 H11 0.9500 .
C11 C12 1.381(4) .
C12 H12 0.9500 .
C12 C13 1.373(4) .
C13 H13 0.9500 .
C14 C15 1.390(3) .
C14 C19 1.390(4) .
C15 H15 0.9500 .
C15 C16 1.380(4) .
C16 H16 0.9500 .
C16 C17 1.377(4) .
C17 H17 0.9500 .
C17 C18 1.379(5) .
C18 H18 0.9500 .
C18 C19 1.378(4) .
C19 H19 0.9500 .
C20 C21 1.387(3) .
C20 C25 1.392(4) .
C21 H21 0.9500 .
C21 C22 1.385(4) .
C22 H22 0.9500 .
C22 C23 1.377(4) .
C23 H23 0.9500 .
C23 C24 1.381(4) .
C24 H24 0.9500 .
C24 C25 1.381(4) .
C25 H25 0.9500 .
C26 C27 1.383(4) .
C26 C31 1.392(4) .
C27 H27 0.9500 .
C27 C28 1.382(4) .
C28 H28 0.9500 .
C28 C29 1.379(5) .
C29 H29 0.9500 .
C29 C30 1.369(5) .
C30 H30 0.9500 .
C30 C31 1.391(4) .
C31 H31 0.9500 .

loop_
_geom_torsion_atom_site_label_1
_geom_torsion_atom_site_label_2
_geom_torsion_atom_site_label_3
_geom_torsion_atom_site_label_4
_geom_torsion
_geom_torsion_site_symmetry_1
Pt1 N3 C9 C8 0.3(3) .
Pt1 N3 C9 C10 177.44(19) .
Pt1 N3 C13 C12 -177.6(2) .
Pt1 C3 C4 C5 -179.6(2) .
Pt1 C3 C8 C7 178.23(19) .
Pt1 C3 C8 C9 -2.4(3) .
Ag1 P1 C14 C15 24.5(2) .
Ag1 P1 C14 C19 -155.7(2) .
Ag1 P1 C20 C21 19.8(2) .
Ag1 P1 C20 C25 -157.8(2) .
Ag1 P1 C26 C27 58.5(2) .
Ag1 P1 C26 C31 -124.3(2) .
Ag1 C3 C4 C5 -101.4(2) 3_666
Ag1 C3 C8 C7 93.9(2) 3_666
Ag1 C3 C8 C9 -86.7(2) 3_666
P1 C14 C15 C16 178.8(2) .
P1 C14 C19 C18 -179.4(2) .
P1 C20 C21 C22 -178.5(2) .
P1 C20 C25 C24 178.2(2) .
P1 C26 C27 C28 175.6(2) .
P1 C26 C31 C30 -176.3(2) .
N3 C9 C10 C11 1.0(4) .
C3 C4 C5 C5ME -179.6(3) .
C3 C4 C5 C6 1.4(4) .
C3 C8 C9 N3 1.4(3) .
C3 C8 C9 C10 -175.5(2) .
C4 C3 C8 C7 -1.5(4) .
C4 C3 C8 C9 177.9(2) .
C4 C5 C6 C7 -1.4(4) .
C5 C6 C7 C8 0.0(4) .
C5ME C5 C6 C7 179.6(3) .
C6 C7 C8 C3 1.5(4) .
C6 C7 C8 C9 -177.8(3) .
C7 C8 C9 N3 -179.3(2) .
C7 C8 C9 C10 3.8(4) .
C8 C3 C4 C5 0.0(4) .
C8 C9 C10 C11 177.7(3) .
C9 N3 C13 C12 0.8(4) .
C9 C10 C11 C12 -0.5(4) .
C10 C11 C12 C13 0.2(4) .
C11 C12 C13 N3 -0.3(4) .
C13 N3 C9 C8 -178.2(2) .
C13 N3 C9 C10 -1.1(4) .
C14 P1 C20 C21 138.7(2) .
C14 P1 C20 C25 -38.9(3) .
C14 P1 C26 C27 -66.4(2) .
C14 P1 C26 C31 110.9(2) .
C14 C15 C16 C17 0.5(4) .
C15 C14 C19 C18 0.5(4) .
C15 C16 C17 C18 0.8(5) .
C16 C17 C18 C19 -1.4(5) .
C17 C18 C19 C14 0.8(4) .
C19 C14 C15 C16 -1.1(4) .
C20 P1 C14 C15 -93.0(2) .
C20 P1 C14 C19 86.9(2) .
C20 P1 C26 C27 -175.3(2) .
C20 P1 C26 C31 1.9(3) .
C20 C21 C22 C23 0.3(4) .
C21 C20 C25 C24 0.6(4) .
C21 C22 C23 C24 0.3(5) .
C22 C23 C24 C25 -0.4(5) .
C23 C24 C25 C20 0.0(5) .
C25 C20 C21 C22 -0.8(4) .
C26 P1 C14 C15 156.5(2) .
C26 P1 C14 C19 -23.7(2) .
C26 P1 C20 C21 -114.1(2) .
C26 P1 C20 C25 68.3(2) .
C26 C27 C28 C29 1.2(5) .
C27 C26 C31 C30 0.9(4) .
C27 C28 C29 C30 0.1(5) .
C28 C29 C30 C31 -0.9(5) .
C29 C30 C31 C26 0.4(5) .
C31 C26 C27 C28 -1.7(4) .
